data_7012902
loop_
_publ_author_name
'Adams, Christopher J.'
'Connelly, Neil G.'
'Emslie, David J. H.'
'Hayward, Owen D.'
'Manson, Tania'
'Guy Orpen, A.'
'Rieger, Philip H.'

_publ_section_title
;
 The substitution chemistry of the
 tris(3,5-dimethylpyrazolyl)methanerhodium complex [Rh(CO)2{HC(pz?)3}]+
;
_journal_issue 14
_journal_name_full 'Dalton Transactions'
_journal_page_first 2835
_journal_paper_doi 10.1039/b302440g
_journal_year 2003
_chemical_formula_sum 'C27 H40 F6 N6 O2 P Rh'
_chemical_formula_weight 726.51
_chemical_name_systematic
; 
? 
;
_space_group_IT_number 7
_symmetry_cell_setting monoclinic
_symmetry_space_group_name_Hall 'P -2yc'
_symmetry_space_group_name_H-M 'P 1 c 1'
_atom_sites_solution_hydrogens geom
_atom_sites_solution_primary direct
_atom_sites_solution_secondary difmap
_audit_creation_method SHELXL-97
_cell_angle_alpha 90.00(3)
_cell_angle_beta 101.89(2)
_cell_angle_gamma 90.00(2)
_cell_formula_units_Z 2
_cell_length_a 8.960(2)
_cell_length_b 12.110(3)
_cell_length_c 14.639(4)
_cell_measurement_temperature 173(2)
_cell_volume 1554.3(7)
_computing_cell_refinement 'Siemens XSCANS'
_computing_data_collection 'Siemens XSCANS'
_computing_data_reduction 'Siemens SHELXTL'
_computing_molecular_graphics 'Siemens SHELXTL'
_computing_publication_material 'Siemens SHELXTL'
_computing_structure_refinement 'SHELXL-97 (Sheldrick, 1997)'
_computing_structure_solution 'SHELXS-97 (Sheldrick, 1990)'
_diffrn_ambient_temperature 173(2)
_diffrn_measured_fraction_theta_full 0.996
_diffrn_measured_fraction_theta_max 0.996
_diffrn_measurement_device_type 'Siemens CCD area detector'
_diffrn_measurement_method 'omega scans'
_diffrn_radiation_monochromator graphite
_diffrn_radiation_source 'fine-focus sealed tube'
_diffrn_radiation_type MoK\a
_diffrn_radiation_wavelength 0.71073
_diffrn_reflns_av_R_equivalents 0.0521
_diffrn_reflns_av_sigmaI/netI 0.0780
_diffrn_reflns_limit_h_max 11
_diffrn_reflns_limit_h_min -7
_diffrn_reflns_limit_k_max 15
_diffrn_reflns_limit_k_min -15
_diffrn_reflns_limit_l_max 15
_diffrn_reflns_limit_l_min -19
_diffrn_reflns_number 10053
_diffrn_reflns_theta_full 27.56
_diffrn_reflns_theta_max 27.56
_diffrn_reflns_theta_min 1.68
_diffrn_standards_decay_% 0
_exptl_absorpt_coefficient_mu 0.672
_exptl_crystal_density_diffrn 1.552
_exptl_crystal_density_method 'not measured'
_exptl_crystal_F_000 744
_refine_diff_density_max 0.548
_refine_diff_density_min -0.484
_refine_diff_density_rms 0.084
_refine_ls_abs_structure_details 'Flack H D (1983), Acta Cryst. A39, 876-881'
_refine_ls_abs_structure_Flack 0.07(4)
_refine_ls_extinction_method none
_refine_ls_goodness_of_fit_ref 0.951
_refine_ls_hydrogen_treatment constr
_refine_ls_matrix_type full
_refine_ls_number_parameters 399
_refine_ls_number_reflns 4700
_refine_ls_number_restraints 2
_refine_ls_restrained_S_all 0.951
_refine_ls_R_factor_all 0.0675
_refine_ls_R_factor_gt 0.0427
_refine_ls_shift/su_max 0.019
_refine_ls_shift/su_mean 0.002
_refine_ls_structure_factor_coef Fsqd
_refine_ls_weighting_details 'calc w=1/[\s^2^(Fo^2^)+(0.0373P)^2^+0.0000P] where P=(Fo^2^+2Fc^2^)/3'
_refine_ls_weighting_scheme calc
_refine_ls_wR_factor_gt 0.0776
_refine_ls_wR_factor_ref 0.0846
_reflns_number_gt 3605
_reflns_number_total 4700
_reflns_threshold_expression >2sigma(I)
_cod_data_source_file b302440g.txt
_cod_data_source_block 8
_cod_depositor_comments
;
The following automatic conversions were performed:
'_symmetry_cell_setting' value 'Monoclinic' changed to 'monoclinic'
according to '/home/saulius/struct/CIF-dictionaries/cif_core.dic'
dictionary named 'cif_core.dic' version 2.4.1 from 2010-06-29.

Automatic conversion script
Id: cif_fix_enum 1527 2010-12-29 10:47:43Z saulius 
;
_cod_original_sg_symbol_H-M Pc
_cod_database_code 7012902

loop_
_symmetry_equiv_pos_as_xyz
'x, y, z'
'x, -y, z+1/2'

loop_
_atom_site_label
_atom_site_type_symbol
_atom_site_fract_x
_atom_site_fract_y
_atom_site_fract_z
_atom_site_U_iso_or_equiv
_atom_site_adp_type
_atom_site_occupancy
_atom_site_symmetry_multiplicity
_atom_site_calc_flag
_atom_site_refinement_flags
_atom_site_disorder_assembly
_atom_site_disorder_group
Rh1 Rh 0.66294(4) 0.80144(4) 0.57908(4) 0.02863(11) Uani 1 1 d . . .
O1 O 0.5863(5) 0.5856(3) 0.6992(3) 0.0378(11) Uani 1 1 d . . .
O2 O -0.6433(6) 0.4775(5) -0.2440(4) 0.0745(17) Uani 1 1 d . . .
N1 N 0.4985(6) 0.6294(4) 0.4511(3) 0.0278(11) Uani 1 1 d . . .
N2 N 0.3511(6) 0.6327(5) 0.4681(4) 0.0332(14) Uani 1 1 d . . .
N3 N 0.4468(5) 0.8090(4) 0.3914(3) 0.0296(10) Uani 1 1 d . . .
N6 N 0.7711(7) 0.7683(5) 0.4663(5) 0.0264(14) Uani 1 1 d . . .
N4 N 0.4860(5) 0.8667(4) 0.4724(4) 0.0270(12) Uani 1 1 d . . .
N5 N 0.6829(5) 0.7267(4) 0.3856(3) 0.0281(11) Uani 1 1 d . . .
C1 C 0.5239(6) 0.7068(5) 0.3801(4) 0.0305(13) Uani 1 1 d . . .
H1 H 0.4792 0.6754 0.3172 0.037 Uiso 1 1 calc R . .
C2 C 0.6944(7) 0.6782(5) 0.2207(4) 0.0415(16) Uani 1 1 d . . .
H2A H 0.7724 0.6764 0.1827 0.062 Uiso 1 1 calc R . .
H2B H 0.6120 0.7282 0.1921 0.062 Uiso 1 1 calc R . .
H2C H 0.6531 0.6037 0.2245 0.062 Uiso 1 1 calc R . .
C3 C 0.7632(7) 0.7177(5) 0.3157(4) 0.0340(15) Uani 1 1 d . . .
C4 C 0.9062(9) 0.7522(7) 0.3544(6) 0.045(2) Uani 1 1 d . . .
H4 H 0.9898 0.7555 0.3238 0.054 Uiso 1 1 calc R . .
C5 C 0.9094(9) 0.7825(6) 0.4479(6) 0.0305(19) Uani 1 1 d . . .
C6 C 1.0402(6) 0.8306(6) 0.5161(4) 0.0409(16) Uani 1 1 d . . .
H6A H 1.0439 0.9105 0.5064 0.061 Uiso 1 1 calc R . .
H6B H 1.1356 0.7970 0.5069 0.061 Uiso 1 1 calc R . .
H6C H 1.0271 0.8157 0.5798 0.061 Uiso 1 1 calc R . .
C7 C 0.2628(7) 0.8079(6) 0.2377(4) 0.0446(17) Uani 1 1 d . . .
H7A H 0.1716 0.8492 0.2079 0.067 Uiso 1 1 calc R . .
H7B H 0.2351 0.7308 0.2462 0.067 Uiso 1 1 calc R . .
H7C H 0.3385 0.8108 0.1981 0.067 Uiso 1 1 calc R . .
C8 C 0.3286(6) 0.8581(5) 0.3311(4) 0.0319(14) Uani 1 1 d . . .
C9 C 0.2965(7) 0.9520(5) 0.3740(4) 0.0364(15) Uani 1 1 d . . .
H9 H 0.2212 1.0051 0.3490 0.044 Uiso 1 1 calc R . .
C10 C 0.3955(6) 0.9566(5) 0.4630(4) 0.0296(14) Uani 1 1 d . . .
C11 C 0.4025(7) 1.0430(5) 0.5340(5) 0.0398(16) Uani 1 1 d . . .
H11A H 0.3588 1.0150 0.5856 0.060 Uiso 1 1 calc R . .
H11B H 0.3444 1.1076 0.5062 0.060 Uiso 1 1 calc R . .
H11C H 0.5091 1.0642 0.5576 0.060 Uiso 1 1 calc R . .
C12 C 0.7127(7) 0.4932(6) 0.4463(5) 0.0462(18) Uani 1 1 d . . .
H12A H 0.7407 0.4196 0.4720 0.069 Uiso 1 1 calc R . .
H12B H 0.7903 0.5467 0.4752 0.069 Uiso 1 1 calc R . .
H12C H 0.7063 0.4922 0.3787 0.069 Uiso 1 1 calc R . .
C13 C 0.5614(7) 0.5255(5) 0.4663(4) 0.0291(13) Uani 1 1 d . . .
C14 C 0.4592(7) 0.4638(5) 0.5021(4) 0.0336(14) Uani 1 1 d . . .
H14 H 0.4723 0.3899 0.5240 0.040 Uiso 1 1 calc R . .
C15 C 0.3298(7) 0.5318(5) 0.4999(4) 0.0359(15) Uani 1 1 d . . .
C16 C 0.1842(8) 0.5027(6) 0.5310(5) 0.055(2) Uani 1 1 d . . .
H16A H 0.2023 0.5039 0.5994 0.083 Uiso 1 1 calc R . .
H16B H 0.1508 0.4288 0.5084 0.083 Uiso 1 1 calc R . .
H16C H 0.1050 0.5567 0.5056 0.083 Uiso 1 1 calc R . .
C17 C 0.6410(6) 0.6795(5) 0.7003(4) 0.0291(13) Uani 1 1 d . . .
C18 C 0.7982(6) 0.7101(5) 0.6917(4) 0.0310(14) Uani 1 1 d . . .
C19 C 0.8186(7) 0.8233(5) 0.7108(5) 0.0312(16) Uani 1 1 d . . .
C20 C 0.6720(7) 0.8715(5) 0.7144(4) 0.0313(14) Uani 1 1 d . . .
C21 C 0.5631(9) 0.7861(6) 0.7005(5) 0.0288(19) Uani 1 1 d . . .
C22 C 0.9163(8) 0.6224(7) 0.6853(6) 0.043(2) Uani 1 1 d . . .
H22A H 0.9954 0.6543 0.6549 0.051 Uiso 1 1 calc R . .
H22B H 0.8668 0.5610 0.6457 0.051 Uiso 1 1 calc R . .
C23 C 0.9915(7) 0.5775(6) 0.7804(5) 0.0496(18) Uani 1 1 d . . .
H23A H 1.0484 0.6367 0.8179 0.074 Uiso 1 1 calc R . .
H23B H 1.0616 0.5177 0.7728 0.074 Uiso 1 1 calc R . .
H23C H 0.9131 0.5490 0.8121 0.074 Uiso 1 1 calc R . .
C24 C 0.9650(7) 0.8872(6) 0.7367(5) 0.0459(17) Uani 1 1 d . . .
H24A H 0.9861 0.9033 0.8037 0.069 Uiso 1 1 calc R . .
H24B H 0.9555 0.9566 0.7015 0.069 Uiso 1 1 calc R . .
H24C H 1.0487 0.8434 0.7216 0.069 Uiso 1 1 calc R . .
C25 C 0.6527(7) 0.9883(5) 0.7450(4) 0.0378(15) Uani 1 1 d . . .
H25A H 0.5439 1.0042 0.7394 0.057 Uiso 1 1 calc R . .
H25B H 0.6958 1.0394 0.7054 0.057 Uiso 1 1 calc R . .
H25C H 0.7057 0.9974 0.8101 0.057 Uiso 1 1 calc R . .
C26 C 0.3991(9) 0.7899(6) 0.7107(6) 0.034(2) Uani 1 1 d . . .
H26A H 0.3393 0.7327 0.6706 0.041 Uiso 1 1 calc R . .
H26B H 0.3545 0.8629 0.6907 0.041 Uiso 1 1 calc R . .
C27 C 0.3925(8) 0.7693(6) 0.8126(5) 0.0358(19) Uani 1 1 d . . .
H27A H 0.4407 0.6983 0.8327 0.054 Uiso 1 1 calc R . .
H27B H 0.2858 0.7678 0.8191 0.054 Uiso 1 1 calc R . .
H27C H 0.4467 0.8285 0.8514 0.054 Uiso 1 1 calc R . .
P1 P -0.1210(2) 0.83054(15) 0.01597(13) 0.0466(5) Uani 1 1 d . . .
F1 F 0.0419(6) 0.8722(5) 0.0131(5) 0.117(2) Uani 1 1 d . . .
F2 F -0.1008(6) 0.8781(4) 0.1192(4) 0.0930(18) Uani 1 1 d . . .
F3 F -0.1522(7) 0.7798(4) -0.0854(3) 0.0938(18) Uani 1 1 d . . .
F4 F -0.2879(5) 0.7895(4) 0.0227(3) 0.0753(14) Uani 1 1 d . . .
F5 F -0.0567(5) 0.7177(3) 0.0593(3) 0.0655(12) Uani 1 1 d . . .
F6 F -0.1897(7) 0.9452(4) -0.0259(5) 0.117(2) Uani 1 1 d . . .

loop_
_atom_site_aniso_label
_atom_site_aniso_U_11
_atom_site_aniso_U_22
_atom_site_aniso_U_33
_atom_site_aniso_U_23
_atom_site_aniso_U_13
_atom_site_aniso_U_12
Rh1 0.02037(19) 0.0394(2) 0.0265(2) 0.0053(4) 0.00555(14) 0.0062(3)
O1 0.038(2) 0.034(3) 0.041(3) 0.001(2) 0.007(2) 0.001(2)
O2 0.059(4) 0.079(4) 0.083(4) 0.008(3) 0.009(3) 0.005(3)
N1 0.022(3) 0.027(3) 0.035(3) 0.004(2) 0.007(2) 0.000(2)
N2 0.025(3) 0.036(3) 0.039(3) 0.001(3) 0.007(2) -0.003(2)
N3 0.031(3) 0.030(3) 0.027(3) 0.003(2) 0.003(2) -0.001(2)
N6 0.017(3) 0.031(3) 0.031(3) 0.003(3) 0.005(2) 0.003(3)
N4 0.019(3) 0.031(3) 0.031(3) 0.005(2) 0.007(2) 0.001(2)
N5 0.023(2) 0.034(3) 0.029(3) 0.005(2) 0.009(2) 0.001(2)
C1 0.029(3) 0.040(3) 0.023(3) 0.003(3) 0.008(2) 0.001(3)
C2 0.049(4) 0.048(4) 0.034(4) -0.003(3) 0.023(3) -0.009(3)
C3 0.046(4) 0.032(4) 0.029(3) 0.000(3) 0.019(3) -0.002(3)
C4 0.039(4) 0.051(5) 0.053(5) -0.001(4) 0.031(4) -0.008(4)
C5 0.028(4) 0.032(4) 0.031(5) 0.002(3) 0.005(3) -0.001(3)
C6 0.020(3) 0.062(4) 0.042(4) 0.009(3) 0.009(3) -0.002(3)
C7 0.032(3) 0.058(4) 0.036(4) 0.010(4) -0.010(3) 0.000(3)
C8 0.019(3) 0.039(4) 0.037(4) 0.010(3) 0.006(3) -0.001(3)
C9 0.029(3) 0.040(4) 0.038(4) 0.015(3) 0.002(3) 0.006(3)
C10 0.023(3) 0.030(3) 0.037(4) 0.003(3) 0.008(3) 0.002(3)
C11 0.037(4) 0.035(4) 0.049(4) 0.005(3) 0.012(3) 0.007(3)
C12 0.046(4) 0.046(4) 0.052(4) 0.011(4) 0.021(3) 0.018(3)
C13 0.034(3) 0.030(3) 0.023(3) -0.002(3) 0.006(3) 0.001(3)
C14 0.043(4) 0.026(3) 0.030(3) 0.003(3) 0.004(3) -0.007(3)
C15 0.037(4) 0.040(4) 0.032(4) -0.006(3) 0.010(3) -0.011(3)
C16 0.054(4) 0.062(5) 0.057(5) -0.007(4) 0.031(4) -0.022(4)
C17 0.031(3) 0.033(4) 0.021(3) 0.002(3) -0.001(2) -0.001(3)
C18 0.024(3) 0.044(4) 0.025(3) 0.003(3) 0.004(2) 0.009(3)
C19 0.025(3) 0.039(4) 0.030(4) 0.010(3) 0.007(3) -0.004(3)
C20 0.026(3) 0.036(3) 0.030(3) 0.005(3) 0.003(3) 0.001(3)
C21 0.032(4) 0.037(4) 0.017(4) 0.001(3) 0.006(3) 0.010(3)
C22 0.034(5) 0.050(5) 0.044(5) 0.017(4) 0.009(4) 0.014(4)
C23 0.033(4) 0.065(5) 0.051(4) 0.019(4) 0.009(3) 0.016(3)
C24 0.029(4) 0.063(5) 0.044(4) 0.004(4) 0.007(3) -0.006(3)
C25 0.042(4) 0.037(4) 0.034(4) -0.001(3) 0.007(3) 0.004(3)
C26 0.022(4) 0.038(5) 0.049(5) 0.004(4) 0.021(4) 0.004(3)
C27 0.025(4) 0.045(4) 0.040(4) 0.005(3) 0.014(3) 0.004(3)
P1 0.0516(12) 0.0454(11) 0.0398(11) -0.0027(8) 0.0022(9) -0.0033(8)
F1 0.056(3) 0.119(4) 0.180(7) 0.028(5) 0.030(4) -0.032(3)
F2 0.119(4) 0.084(4) 0.065(3) -0.036(3) -0.006(3) 0.018(3)
F3 0.150(5) 0.098(4) 0.035(3) -0.016(3) 0.024(3) -0.032(3)
F4 0.046(3) 0.098(4) 0.081(3) 0.009(3) 0.009(2) 0.001(2)
F5 0.059(3) 0.060(3) 0.075(3) 0.002(2) 0.008(2) 0.018(2)
F6 0.138(5) 0.048(3) 0.136(5) 0.020(3) -0.041(4) -0.005(3)

loop_
_atom_type_symbol
_atom_type_description
_atom_type_scat_dispersion_real
_atom_type_scat_dispersion_imag
_atom_type_scat_source
C C 0.0033 0.0016 'International Tables Vol C Tables 4.2.6.8 and 6.1.1.4'
H H 0.0000 0.0000 'International Tables Vol C Tables 4.2.6.8 and 6.1.1.4'
N N 0.0061 0.0033 'International Tables Vol C Tables 4.2.6.8 and 6.1.1.4'
O O 0.0106 0.0060 'International Tables Vol C Tables 4.2.6.8 and 6.1.1.4'
F F 0.0171 0.0103 'International Tables Vol C Tables 4.2.6.8 and 6.1.1.4'
P P 0.1023 0.0942 'International Tables Vol C Tables 4.2.6.8 and 6.1.1.4'
Rh Rh -1.1178 0.9187 'International Tables Vol C Tables 4.2.6.8 and 6.1.1.4'

loop_
_geom_angle_atom_site_label_1
_geom_angle_atom_site_label_2
_geom_angle_atom_site_label_3
_geom_angle
_geom_angle_site_symmetry_1
_geom_angle_site_symmetry_3
_geom_angle_publ_flag
N6 Rh1 N4 83.7(2) . . ?
N6 Rh1 C20 149.3(2) . . ?
N4 Rh1 C20 114.3(2) . . ?
N6 Rh1 C18 103.0(2) . . ?
N4 Rh1 C18 166.3(2) . . ?
C20 Rh1 C18 65.5(2) . . ?
N6 Rh1 C19 114.0(2) . . ?
N4 Rh1 C19 149.0(2) . . ?
C20 Rh1 C19 39.4(2) . . ?
C18 Rh1 C19 38.2(2) . . ?
N6 Rh1 C21 163.85(19) . . ?
N4 Rh1 C21 105.2(2) . . ?
C20 Rh1 C21 38.2(3) . . ?
C18 Rh1 C21 65.5(3) . . ?
C19 Rh1 C21 64.8(3) . . ?
N6 Rh1 C17 126.4(2) . . ?
N4 Rh1 C17 128.35(19) . . ?
C20 Rh1 C17 62.8(2) . . ?
C18 Rh1 C17 38.3(2) . . ?
C19 Rh1 C17 62.6(2) . . ?
C21 Rh1 C17 37.7(2) . . ?
N6 Rh1 C1 50.6(2) . . ?
N4 Rh1 C1 50.46(18) . . ?
C20 Rh1 C1 159.28(19) . . ?
C18 Rh1 C1 125.4(2) . . ?
C19 Rh1 C1 159.6(2) . . ?
C21 Rh1 C1 125.5(2) . . ?
C17 Rh1 C1 113.15(18) . . ?
N6 Rh1 N2 88.7(2) . . ?
N4 Rh1 N2 59.03(17) . . ?
C20 Rh1 N2 121.6(2) . . ?
C18 Rh1 N2 108.7(2) . . ?
C19 Rh1 N2 141.3(2) . . ?
C21 Rh1 N2 84.7(2) . . ?
C17 Rh1 N2 78.73(17) . . ?
C1 Rh1 N2 41.01(14) . . ?
C13 N1 N2 111.7(5) . . ?
C13 N1 C1 125.8(5) . . ?
N2 N1 C1 113.7(5) . . ?
C15 N2 N1 104.1(5) . . ?
C15 N2 Rh1 121.3(4) . . ?
N1 N2 Rh1 54.3(3) . . ?
N4 N3 C8 111.5(5) . . ?
N4 N3 C1 119.8(5) . . ?
C8 N3 C1 128.6(5) . . ?
C5 N6 N5 105.5(7) . . ?
C5 N6 Rh1 136.6(6) . . ?
N5 N6 Rh1 117.7(4) . . ?
C10 N4 N3 106.5(5) . . ?
C10 N4 Rh1 135.6(4) . . ?
N3 N4 Rh1 117.9(4) . . ?
C3 N5 N6 111.9(5) . . ?
C3 N5 C1 127.9(5) . . ?
N6 N5 C1 120.0(5) . . ?
N5 C1 N3 110.2(5) . . ?
N5 C1 N1 111.6(4) . . ?
N3 C1 N1 108.8(5) . . ?
N5 C1 Rh1 71.7(3) . . ?
N3 C1 Rh1 71.9(3) . . ?
N1 C1 Rh1 70.2(3) . . ?
C4 C3 N5 105.1(6) . . ?
C4 C3 C2 131.9(6) . . ?
N5 C3 C2 123.1(6) . . ?
C3 C4 C5 108.3(7) . . ?
N6 C5 C4 109.2(7) . . ?
N6 C5 C6 123.3(8) . . ?
C4 C5 C6 127.4(8) . . ?
C9 C8 N3 105.9(5) . . ?
C9 C8 C7 132.8(5) . . ?
N3 C8 C7 121.2(6) . . ?
C8 C9 C10 107.8(5) . . ?
N4 C10 C9 108.2(6) . . ?
N4 C10 C11 124.5(6) . . ?
C9 C10 C11 127.3(5) . . ?
C14 C13 N1 106.1(5) . . ?
C14 C13 C12 129.5(6) . . ?
N1 C13 C12 124.4(5) . . ?
C13 C14 C15 106.4(5) . . ?
N2 C15 C14 111.4(5) . . ?
N2 C15 C16 120.9(6) . . ?
C14 C15 C16 127.7(6) . . ?
O1 C17 C21 128.4(6) . . ?
O1 C17 C18 127.4(6) . . ?
C21 C17 C18 103.9(5) . . ?
O1 C17 Rh1 131.5(4) . . ?
C21 C17 Rh1 64.0(4) . . ?
C18 C17 Rh1 63.3(3) . . ?
C19 C18 C17 108.3(5) . . ?
C19 C18 C22 129.2(6) . . ?
C17 C18 C22 121.1(6) . . ?
C19 C18 Rh1 71.3(4) . . ?
C17 C18 Rh1 78.4(3) . . ?
C22 C18 Rh1 127.2(5) . . ?
C18 C19 C20 108.6(5) . . ?
C18 C19 C24 128.6(6) . . ?
C20 C19 C24 122.3(6) . . ?
C18 C19 Rh1 70.6(3) . . ?
C20 C19 Rh1 69.9(4) . . ?
C24 C19 Rh1 131.3(5) . . ?
C21 C20 C19 107.8(6) . . ?
C21 C20 C25 127.9(6) . . ?
C19 C20 C25 123.4(5) . . ?
C21 C20 Rh1 71.5(4) . . ?
C19 C20 Rh1 70.7(4) . . ?
C25 C20 Rh1 131.6(4) . . ?
C20 C21 C17 109.3(6) . . ?
C20 C21 C26 128.7(7) . . ?
C17 C21 C26 120.0(6) . . ?
C20 C21 Rh1 70.3(4) . . ?
C17 C21 Rh1 78.3(4) . . ?
C26 C21 Rh1 131.1(6) . . ?
C18 C22 C23 112.2(6) . . ?
C21 C26 C27 109.1(7) . . ?
F1 P1 F5 91.5(3) . . ?
F1 P1 F3 95.0(4) . . ?
F5 P1 F3 91.2(3) . . ?
F1 P1 F6 89.8(3) . . ?
F5 P1 F6 178.3(4) . . ?
F3 P1 F6 89.9(3) . . ?
F1 P1 F2 89.1(3) . . ?
F5 P1 F2 88.3(3) . . ?
F3 P1 F2 175.9(3) . . ?
F6 P1 F2 90.5(3) . . ?
F1 P1 F4 177.9(4) . . ?
F5 P1 F4 88.5(3) . . ?
F3 P1 F4 87.1(3) . . ?
F6 P1 F4 90.2(3) . . ?
F2 P1 F4 88.8(3) . . ?

loop_
_geom_bond_atom_site_label_1
_geom_bond_atom_site_label_2
_geom_bond_distance
_geom_bond_site_symmetry_2
_geom_bond_publ_flag
Rh1 N6 2.118(7) . ?
Rh1 N4 2.135(5) . ?
Rh1 C20 2.141(6) . ?
Rh1 C18 2.142(6) . ?
Rh1 C19 2.151(7) . ?
Rh1 C21 2.156(8) . ?
Rh1 C17 2.348(6) . ?
Rh1 C1 3.140(6) . ?
Rh1 N2 3.570(6) . ?
O1 C17 1.237(7) . ?
N1 C13 1.377(7) . ?
N1 N2 1.394(6) . ?
N1 C1 1.453(7) . ?
N2 C15 1.336(8) . ?
N3 N4 1.359(7) . ?
N3 C8 1.367(7) . ?
N3 C1 1.444(7) . ?
N6 C5 1.333(10) . ?
N6 N5 1.375(8) . ?
N4 C10 1.347(7) . ?
N5 C3 1.371(7) . ?
N5 C1 1.430(7) . ?
C2 C3 1.480(8) . ?
C3 C4 1.355(10) . ?
C4 C5 1.411(12) . ?
C5 C6 1.493(9) . ?
C7 C8 1.501(8) . ?
C8 C9 1.359(9) . ?
C9 C10 1.418(8) . ?
C10 C11 1.467(9) . ?
C12 C13 1.497(8) . ?
C13 C14 1.368(8) . ?
C14 C15 1.417(8) . ?
C15 C16 1.509(9) . ?
C17 C21 1.468(9) . ?
C17 C18 1.486(8) . ?
C18 C19 1.403(9) . ?
C18 C22 1.516(9) . ?
C19 C20 1.448(9) . ?
C19 C24 1.503(8) . ?
C20 C21 1.407(10) . ?
C20 C25 1.505(8) . ?
C21 C26 1.508(11) . ?
C22 C23 1.518(9) . ?
C26 C27 1.526(11) . ?
P1 F1 1.553(5) . ?
P1 F5 1.565(4) . ?
P1 F3 1.577(5) . ?
P1 F6 1.590(5) . ?
P1 F2 1.592(5) . ?
P1 F4 1.598(5) . ?

loop_
_geom_torsion_atom_site_label_1
_geom_torsion_atom_site_label_2
_geom_torsion_atom_site_label_3
_geom_torsion_atom_site_label_4
_geom_torsion
_geom_torsion_site_symmetry_1
_geom_torsion_site_symmetry_2
_geom_torsion_site_symmetry_3
_geom_torsion_site_symmetry_4
_geom_torsion_publ_flag
Rh1 C1 N1 N2 101.4(5) . . . . ?
